data_4036546
loop_
_publ_author_name
'Stucchi, Mattia'
'Lesma, Giordano'
'Meneghetti, Fiorella'
'Rainoldi, Giulia'
'Sacchetti, Alessandro'
'Silvani, Alessandra'

_publ_section_title
;
 Organocatalytic Asymmetric Biginelli-like Reaction Involving Isatin.
;
_journal_issue 5
_journal_name_full 'The Journal of organic chemistry'
_journal_page_first 1877
_journal_page_last 1884
_journal_paper_doi 10.1021/acs.joc.5b02680
_journal_volume 81
_journal_year 2016
_chemical_formula_moiety 'C22 H20 Br1 N3 O4'
_chemical_formula_sum 'C22 H20 Br N3 O4'
_chemical_formula_weight 472.32
_space_group_IT_number 14
_space_group_name_Hall '-P 2yab'
_space_group_name_H-M_alt 'P 1 21/a 1'
_symmetry_cell_setting monoclinic
_symmetry_Int_Tables_number 14
_symmetry_space_group_name_Hall '-P 2yab'
_symmetry_space_group_name_H-M 'P 1 21/a 1'
_atom_sites_solution_hydrogens geom
_atom_sites_solution_primary direct
_atom_sites_solution_secondary difmap
_audit_creation_date 2015-10-22T10:09:44-00:00
_audit_creation_method 'WinGX routine CIF_UPDATE'
_cell_angle_alpha 90
_cell_angle_beta 109.377(6)
_cell_angle_gamma 90
_cell_formula_units_Z 4
_cell_length_a 12.5875(4)
_cell_length_b 11.6251(3)
_cell_length_c 15.0354(4)
_cell_measurement_reflns_used 6222
_cell_measurement_temperature 293(2)
_cell_measurement_theta_max 25
_cell_measurement_theta_min 2
_cell_measurement_wavelength 0.71073
_cell_volume 2075.52(13)
_computing_cell_refinement 'SAINT (Bruker-Axs Inc)'
_computing_data_collection 'SMART (Bruker-Axs Inc)'
_computing_data_reduction 'SAINT (Bruker-Axs Inc)'
_computing_molecular_graphics 'Ortep for Windows (Farrugia, 2012)'
_computing_publication_material 'WinGX publication routines (Farrugia, 2012)'
_computing_structure_refinement 'SHELXL-97 (Sheldrick, 1997)'
_computing_structure_solution 'SIR-92 (Altomare et al., 1994)'
_diffrn_ambient_temperature 293(2)
_diffrn_detector_area_resol_mean 8.333
_diffrn_measured_fraction_theta_full 1
_diffrn_measured_fraction_theta_max 1
_diffrn_measurement_device_type 'Bruker-Axs Smart-Apex CCD'
_diffrn_measurement_method 'omega scan'
_diffrn_radiation_monochromator graphite
_diffrn_radiation_probe x-ray
_diffrn_radiation_type MoK\a
_diffrn_radiation_wavelength 0.71073
_diffrn_reflns_av_R_equivalents 0.0297
_diffrn_reflns_av_unetI/netI 0.0238
_diffrn_reflns_limit_h_max 17
_diffrn_reflns_limit_h_min -16
_diffrn_reflns_limit_k_max 16
_diffrn_reflns_limit_k_min -16
_diffrn_reflns_limit_l_max 21
_diffrn_reflns_limit_l_min -21
_diffrn_reflns_number 31302
_diffrn_reflns_theta_full 30.02
_diffrn_reflns_theta_max 30.02
_diffrn_reflns_theta_min 2.27
_diffrn_standards_number 0
_exptl_absorpt_correction_T_max 0.780
_exptl_absorpt_correction_T_min 0.658
_exptl_absorpt_correction_type multi-scan
_exptl_absorpt_process_details 'Sadabs (Krause et al. 2015)'
_exptl_crystal_colour yellow
_exptl_crystal_density_diffrn 1.505
_exptl_crystal_density_method 'not measured'
_exptl_crystal_description prism
_exptl_crystal_F_000 960
_exptl_crystal_size_max 0.24
_exptl_crystal_size_mid 0.23
_exptl_crystal_size_min 0.13
_refine_diff_density_max 0.713
_refine_diff_density_min -0.597
_refine_diff_density_rms 0.055
_refine_ls_extinction_method none
_refine_ls_goodness_of_fit_ref 1.047
_refine_ls_hydrogen_treatment refall
_refine_ls_matrix_type full
_refine_ls_number_constraints 0
_refine_ls_number_parameters 351
_refine_ls_number_reflns 6057
_refine_ls_number_restraints 0
_refine_ls_restrained_S_all 1.047
_refine_ls_R_factor_all 0.0714
_refine_ls_R_factor_gt 0.0443
_refine_ls_shift/su_max 0
_refine_ls_shift/su_mean 0
_refine_ls_structure_factor_coef Fsqd
_refine_ls_weighting_details 'calc w=1/[\s^2^(Fo^2^)+(0.0656P)^2^+0.5795P] where P=(Fo^2^+2Fc^2^)/3'
_refine_ls_weighting_scheme calc
_refine_ls_wR_factor_gt 0.12
_refine_ls_wR_factor_ref 0.1363
_reflns_number_gt 3951
_reflns_number_total 6057
_reflns_threshold_expression >2sigma(I)
_cod_data_source_file jo5b02680_si_002.cif
_cod_data_source_block tia584_m
_cod_original_cell_volume 2075.52(10)
_cod_original_sg_symbol_H-M P21/a
_cod_original_formula_sum 'C22 H20 Br1 N3 O4'
_cod_database_code 4036546

loop_
_symmetry_equiv_pos_as_xyz
'x, y, z'
'-x+1/2, y+1/2, -z'
'-x, -y, -z'
'x-1/2, -y-1/2, z'

loop_
_atom_site_label
_atom_site_type_symbol
_atom_site_fract_x
_atom_site_fract_y
_atom_site_fract_z
_atom_site_U_iso_or_equiv
_atom_site_adp_type
_atom_site_occupancy
_atom_site_symmetry_multiplicity
_atom_site_calc_flag
C1 C 0.3404(2) -0.0798(2) 0.08957(16) 0.0523(5) Uani 1 1 d
C2 C 0.3744(2) 0.0308(2) 0.11665(18) 0.0536(5) Uani 1 1 d
C3 C 0.35204(19) 0.0785(2) 0.19338(16) 0.0478(5) Uani 1 1 d
C4 C 0.29643(16) 0.01364(17) 0.24033(14) 0.0395(4) Uani 1 1 d
C5 C 0.26146(17) -0.09747(18) 0.21077(15) 0.0425(4) Uani 1 1 d
C6 C 0.2823(2) -0.1473(2) 0.13422(17) 0.0502(5) Uani 1 1 d
C7 C 0.20682(17) -0.07349(17) 0.33933(15) 0.0412(4) Uani 1 1 d
C8 C 0.26592(16) 0.04112(16) 0.32780(14) 0.0384(4) Uani 1 1 d
C9 C 0.19021(17) 0.14510(16) 0.31971(15) 0.0407(4) Uani 1 1 d
C10 C 0.20833(17) 0.21987(18) 0.39144(15) 0.0439(4) Uani 1 1 d
C11 C 0.38249(17) 0.12564(18) 0.48237(15) 0.0426(4) Uani 1 1 d
C12 C 0.1341(3) 0.3185(3) 0.3975(2) 0.0609(7) Uani 1 1 d
C13 C 0.09229(19) 0.15755(19) 0.23299(16) 0.0470(5) Uani 1 1 d
C14 C -0.0449(3) 0.0555(3) 0.1124(2) 0.0700(8) Uani 1 1 d
C15 C -0.0844(4) -0.0658(3) 0.0955(3) 0.0939(12) Uani 1 1 d
C16 C 0.1554(2) -0.26052(19) 0.2566(2) 0.0506(5) Uani 1 1 d
C17 C 0.2385(2) -0.35804(18) 0.28435(17) 0.0486(5) Uani 1 1 d
C18 C 0.2082(3) -0.4646(2) 0.2421(2) 0.0663(7) Uani 1 1 d
C19 C 0.2805(4) -0.5574(3) 0.2695(3) 0.0813(9) Uani 1 1 d
C20 C 0.3818(3) -0.5449(3) 0.3376(3) 0.0833(10) Uani 1 1 d
C21 C 0.4140(3) -0.4391(3) 0.3794(3) 0.0781(9) Uani 1 1 d
C22 C 0.3421(2) -0.3460(2) 0.3522(2) 0.0620(7) Uani 1 1 d
N1 N 0.20723(16) -0.14693(14) 0.26930(14) 0.0450(4) Uani 1 1 d
N2 N 0.36781(15) 0.05423(16) 0.40943(13) 0.0446(4) Uani 1 1 d
N3 N 0.30027(16) 0.20669(17) 0.47190(14) 0.0502(5) Uani 1 1 d
O1 O 0.17197(14) -0.09452(14) 0.40399(12) 0.0530(4) Uani 1 1 d
O2 O 0.46615(14) 0.12329(14) 0.55401(12) 0.0554(4) Uani 1 1 d
O3 O 0.05003(17) 0.24683(16) 0.19721(14) 0.0713(5) Uani 1 1 d
O4 O 0.05377(13) 0.05522(14) 0.19629(12) 0.0543(4) Uani 1 1 d
Br01 Br 0.37475(3) -0.14468(3) -0.01390(2) 0.07568(14) Uani 1 1 d
H21 H 0.414(2) 0.005(2) 0.4164(16) 0.039(6) Uiso 1 1 d
H16A H 0.106(2) -0.256(2) 0.295(2) 0.058(7) Uiso 1 1 d
H31 H 0.313(2) 0.254(2) 0.513(2) 0.058(8) Uiso 1 1 d
H12A H 0.177(3) 0.390(3) 0.415(2) 0.084(10) Uiso 1 1 d
H16B H 0.116(2) -0.271(2) 0.192(2) 0.052(7) Uiso 1 1 d
H3 H 0.377(2) 0.155(2) 0.2170(19) 0.054(7) Uiso 1 1 d
H2 H 0.408(2) 0.071(2) 0.0824(18) 0.052(7) Uiso 1 1 d
H14B H -0.019(3) 0.090(3) 0.065(3) 0.085(11) Uiso 1 1 d
H6 H 0.258(2) -0.223(2) 0.1127(18) 0.056(7) Uiso 1 1 d
H18 H 0.144(3) -0.458(3) 0.192(2) 0.077(10) Uiso 1 1 d
H22 H 0.366(2) -0.276(3) 0.378(2) 0.068(8) Uiso 1 1 d
H12C H 0.077(3) 0.328(3) 0.348(3) 0.096(12) Uiso 1 1 d
H12B H 0.102(3) 0.302(3) 0.447(3) 0.089(10) Uiso 1 1 d
H14A H -0.103(3) 0.101(3) 0.123(3) 0.099(12) Uiso 1 1 d
H20 H 0.436(3) -0.605(4) 0.361(3) 0.101(12) Uiso 1 1 d
H211 H 0.479(4) -0.429(3) 0.423(3) 0.105(13) Uiso 1 1 d
H19 H 0.250(3) -0.633(3) 0.238(3) 0.107(13) Uiso 1 1 d
H15A H -0.028(4) -0.111(4) 0.078(3) 0.115(14) Uiso 1 1 d
H15B H -0.150(4) -0.077(3) 0.044(3) 0.108(12) Uiso 1 1 d
H15C H -0.106(4) -0.098(4) 0.163(4) 0.143(17) Uiso 1 1 d

loop_
_atom_site_aniso_label
_atom_site_aniso_U_11
_atom_site_aniso_U_22
_atom_site_aniso_U_33
_atom_site_aniso_U_23
_atom_site_aniso_U_13
_atom_site_aniso_U_12
C1 0.0579(13) 0.0594(13) 0.0419(11) 0.0021(10) 0.0197(10) 0.0108(11)
C2 0.0515(13) 0.0601(14) 0.0543(13) 0.0085(11) 0.0242(11) 0.0008(10)
C3 0.0457(12) 0.0471(12) 0.0508(12) 0.0020(9) 0.0164(10) -0.0026(9)
C4 0.0364(10) 0.0401(9) 0.0413(10) 0.0001(8) 0.0121(8) 0.0017(8)
C5 0.0422(11) 0.0411(10) 0.0443(11) 0.0011(8) 0.0144(9) 0.0027(8)
C6 0.0583(14) 0.0450(11) 0.0480(12) -0.0056(9) 0.0188(10) 0.0013(10)
C7 0.0391(10) 0.0406(10) 0.0427(10) 0.0042(8) 0.0117(8) 0.0035(8)
C8 0.0348(10) 0.0386(9) 0.0397(10) -0.0005(7) 0.0098(8) 0.0007(7)
C9 0.0377(10) 0.0375(9) 0.0459(11) 0.0018(8) 0.0125(8) 0.0050(8)
C10 0.0389(10) 0.0443(10) 0.0478(11) -0.0009(8) 0.0135(9) 0.0064(8)
C11 0.0386(11) 0.0456(11) 0.0426(11) -0.0025(8) 0.0122(9) 0.0022(8)
C12 0.0568(15) 0.0622(15) 0.0595(16) -0.0088(13) 0.0138(13) 0.0220(13)
C13 0.0425(11) 0.0495(12) 0.0462(11) 0.0001(9) 0.0111(9) 0.0076(9)
C14 0.0567(16) 0.0757(18) 0.0579(16) -0.0057(14) -0.0075(13) 0.0050(14)
C15 0.074(2) 0.084(2) 0.094(3) -0.024(2) -0.013(2) -0.0048(18)
C16 0.0489(12) 0.0410(11) 0.0587(15) -0.0006(9) 0.0135(11) -0.0074(9)
C17 0.0557(13) 0.0414(11) 0.0519(12) 0.0027(9) 0.0223(10) -0.0043(9)
C18 0.0797(19) 0.0450(13) 0.0699(17) -0.0042(11) 0.0190(15) -0.0080(12)
C19 0.111(3) 0.0470(14) 0.093(2) 0.0001(14) 0.044(2) 0.0035(16)
C20 0.092(2) 0.0654(18) 0.105(3) 0.0236(18) 0.050(2) 0.0268(17)
C21 0.0581(17) 0.086(2) 0.089(2) 0.0188(18) 0.0221(16) 0.0094(15)
C22 0.0548(15) 0.0586(15) 0.0692(17) -0.0007(12) 0.0160(13) -0.0033(12)
N1 0.0508(10) 0.0363(8) 0.0505(10) -0.0013(7) 0.0201(8) -0.0043(7)
N2 0.0373(9) 0.0441(9) 0.0473(10) -0.0048(7) 0.0070(7) 0.0097(7)
N3 0.0483(11) 0.0512(11) 0.0460(10) -0.0125(9) 0.0088(8) 0.0098(8)
O1 0.0593(10) 0.0541(9) 0.0524(9) 0.0073(7) 0.0276(8) 0.0023(7)
O2 0.0460(9) 0.0606(9) 0.0497(9) -0.0107(7) 0.0026(7) 0.0094(7)
O3 0.0749(12) 0.0555(10) 0.0644(12) 0.0008(8) -0.0024(9) 0.0216(9)
O4 0.0462(9) 0.0521(9) 0.0526(9) -0.0029(7) 0.0004(7) 0.0018(7)
Br01 0.1028(3) 0.0800(2) 0.05701(19) -0.00042(12) 0.04368(17) 0.01382(15)

loop_
_atom_type_symbol
_atom_type_description
_atom_type_scat_dispersion_real
_atom_type_scat_dispersion_imag
_atom_type_scat_source
C C 0.0033 0.0016 'International Tables Vol C Tables 4.2.6.8 and 6.1.1.4'
H H 0 0 'International Tables Vol C Tables 4.2.6.8 and 6.1.1.4'
N N 0.0061 0.0033 'International Tables Vol C Tables 4.2.6.8 and 6.1.1.4'
O O 0.0106 0.006 'International Tables Vol C Tables 4.2.6.8 and 6.1.1.4'
Br Br -0.2901 2.4595 'International Tables Vol C Tables 4.2.6.8 and 6.1.1.4'

loop_
_geom_angle_atom_site_label_1
_geom_angle_atom_site_label_2
_geom_angle_atom_site_label_3
_geom_angle
C2 C1 C6 123.2(2)
C2 C1 Br01 118.72(18)
C6 C1 Br01 118.07(18)
C1 C2 C3 119.3(2)
C1 C2 H2 118.4(17)
C3 C2 H2 122.2(17)
C4 C3 C2 119.1(2)
C4 C3 H3 118.2(16)
C2 C3 H3 122.7(16)
C3 C4 C5 120.5(2)
C3 C4 C8 130.34(19)
C5 C4 C8 109.13(17)
C6 C5 C4 121.7(2)
C6 C5 N1 127.8(2)
C4 C5 N1 110.41(18)
C1 C6 C5 116.1(2)
C1 C6 H6 121.2(16)
C5 C6 H6 122.7(16)
O1 C7 N1 126.1(2)
O1 C7 C8 124.81(19)
N1 C7 C8 109.01(17)
N2 C8 C9 109.71(16)
N2 C8 C4 110.20(16)
C9 C8 C4 115.44(17)
N2 C8 C7 108.27(16)
C9 C8 C7 112.22(16)
C4 C8 C7 100.54(15)
C10 C9 C13 121.03(18)
C10 C9 C8 121.02(18)
C13 C9 C8 117.85(17)
C9 C10 N3 120.14(19)
C9 C10 C12 126.8(2)
N3 C10 C12 113.0(2)
O2 C11 N2 123.25(19)
O2 C11 N3 120.7(2)
N2 C11 N3 116.03(18)
C10 C12 H12A 112(2)
C10 C12 H12C 114(3)
H12A C12 H12C 110(3)
C10 C12 H12B 109(2)
H12A C12 H12B 107(3)
H12C C12 H12B 105(3)
O3 C13 O4 122.4(2)
O3 C13 C9 126.4(2)
O4 C13 C9 111.16(17)
O4 C14 C15 106.8(3)
O4 C14 H14B 104(2)
C15 C14 H14B 117(2)
O4 C14 H14A 109(2)
C15 C14 H14A 109(2)
H14B C14 H14A 111(3)
C14 C15 H15A 109(3)
C14 C15 H15B 115(3)
H15A C15 H15B 103(3)
C14 C15 H15C 108(2)
H15A C15 H15C 116(4)
H15B C15 H15C 106(3)
N1 C16 C17 114.03(19)
N1 C16 H16A 102.4(15)
C17 C16 H16A 113.4(16)
N1 C16 H16B 108.1(16)
C17 C16 H16B 105.7(15)
H16A C16 H16B 113(2)
C22 C17 C18 118.7(2)
C22 C17 C16 122.1(2)
C18 C17 C16 119.1(2)
C19 C18 C17 120.5(3)
C19 C18 H18 129(2)
C17 C18 H18 110(2)
C20 C19 C18 120.2(3)
C20 C19 H19 124(2)
C18 C19 H19 116(2)
C19 C20 C21 120.1(3)
C19 C20 H20 125(2)
C21 C20 H20 115(2)
C20 C21 C22 119.9(3)
C20 C21 H211 122(3)
C22 C21 H211 118(3)
C17 C22 C21 120.5(3)
C17 C22 H22 120.5(18)
C21 C22 H22 118.9(19)
C7 N1 C5 110.90(17)
C7 N1 C16 123.7(2)
C5 N1 C16 125.3(2)
C11 N2 C8 126.71(18)
C11 N2 H21 116.0(17)
C8 N2 H21 116.0(17)
C11 N3 C10 124.07(19)
C11 N3 H31 115.7(19)
C10 N3 H31 119.6(19)
C13 O4 C14 116.63(19)

loop_
_geom_bond_atom_site_label_1
_geom_bond_atom_site_label_2
_geom_bond_distance
C1 C2 1.374(4)
C1 C6 1.389(3)
C1 Br01 1.903(2)
C2 C3 1.390(3)
C2 H2 0.90(3)
C3 C4 1.373(3)
C3 H3 0.97(3)
C4 C5 1.389(3)
C4 C8 1.521(3)
C5 C6 1.389(3)
C5 N1 1.403(3)
C6 H6 0.95(3)
C7 O1 1.217(3)
C7 N1 1.357(3)
C7 C8 1.563(3)
C8 N2 1.459(3)
C8 C9 1.519(3)
C9 C10 1.344(3)
C9 C13 1.474(3)
C10 N3 1.377(3)
C10 C12 1.501(3)
C11 O2 1.232(3)
C11 N2 1.339(3)
C11 N3 1.370(3)
C12 H12A 0.98(4)
C12 H12C 0.85(4)
C12 H12B 0.97(4)
C13 O3 1.208(3)
C13 O4 1.333(3)
C14 O4 1.447(3)
C14 C15 1.489(5)
C14 H14B 0.96(4)
C14 H14A 0.96(4)
C15 H15A 0.98(5)
C15 H15B 0.94(4)
C15 H15C 1.20(5)
C16 N1 1.457(3)
C16 C17 1.504(3)
C16 H16A 0.98(3)
C16 H16B 0.94(3)
C17 C22 1.371(4)
C17 C18 1.387(3)
C18 C19 1.382(4)
C18 H18 0.91(3)
C19 C20 1.353(5)
C19 H19 1.01(4)
C20 C21 1.379(5)
C20 H20 0.95(4)
C21 C22 1.383(4)
C21 H211 0.87(4)
C22 H22 0.91(3)
N2 H21 0.80(2)
N3 H31 0.80(3)

loop_
_geom_torsion_atom_site_label_1
_geom_torsion_atom_site_label_2
_geom_torsion_atom_site_label_3
_geom_torsion_atom_site_label_4
_geom_torsion
C6 C1 C2 C3 1.2(4)
Br01 C1 C2 C3 -178.65(18)
C1 C2 C3 C4 0.0(3)
C2 C3 C4 C5 -1.0(3)
C2 C3 C4 C8 176.9(2)
C3 C4 C5 C6 0.8(3)
C8 C4 C5 C6 -177.50(19)
C3 C4 C5 N1 179.75(19)
C8 C4 C5 N1 1.5(2)
C2 C1 C6 C5 -1.3(4)
Br01 C1 C6 C5 178.49(17)
C4 C5 C6 C1 0.3(3)
N1 C5 C6 C1 -178.4(2)
C3 C4 C8 N2 -64.8(3)
C5 C4 C8 N2 113.23(19)
C3 C4 C8 C9 60.1(3)
C5 C4 C8 C9 -121.81(19)
C3 C4 C8 C7 -178.9(2)
C5 C4 C8 C7 -0.9(2)
O1 C7 C8 N2 60.8(3)
N1 C7 C8 N2 -115.58(18)
O1 C7 C8 C9 -60.4(3)
N1 C7 C8 C9 123.20(19)
O1 C7 C8 C4 176.33(19)
N1 C7 C8 C4 0.0(2)
N2 C8 C9 C10 -13.7(3)
C4 C8 C9 C10 -138.9(2)
C7 C8 C9 C10 106.7(2)
N2 C8 C9 C13 169.89(18)
C4 C8 C9 C13 44.7(3)
C7 C8 C9 C13 -69.7(2)
C13 C9 C10 N3 179.9(2)
C8 C9 C10 N3 3.7(3)
C13 C9 C10 C12 3.2(4)
C8 C9 C10 C12 -173.0(2)
C10 C9 C13 O3 34.0(4)
C8 C9 C13 O3 -149.6(2)
C10 C9 C13 O4 -146.3(2)
C8 C9 C13 O4 30.1(3)
N1 C16 C17 C22 28.3(4)
N1 C16 C17 C18 -153.6(2)
C22 C17 C18 C19 1.3(4)
C16 C17 C18 C19 -176.8(3)
C17 C18 C19 C20 -0.2(5)
C18 C19 C20 C21 -0.8(5)
C19 C20 C21 C22 0.7(5)
C18 C17 C22 C21 -1.4(4)
C16 C17 C22 C21 176.6(3)
C20 C21 C22 C17 0.4(5)
O1 C7 N1 C5 -175.4(2)
C8 C7 N1 C5 0.9(2)
O1 C7 N1 C16 5.9(3)
C8 C7 N1 C16 -177.75(19)
C6 C5 N1 C7 177.4(2)
C4 C5 N1 C7 -1.5(2)
C6 C5 N1 C16 -4.0(4)
C4 C5 N1 C16 177.1(2)
C17 C16 N1 C7 -106.3(3)
C17 C16 N1 C5 75.2(3)
O2 C11 N2 C8 171.5(2)
N3 C11 N2 C8 -11.1(3)
C9 C8 N2 C11 18.2(3)
C4 C8 N2 C11 146.3(2)
C7 C8 N2 C11 -104.6(2)
O2 C11 N3 C10 175.4(2)
N2 C11 N3 C10 -2.1(3)
C9 C10 N3 C11 5.3(4)
C12 C10 N3 C11 -177.5(2)
O3 C13 O4 C14 -2.3(4)
C9 C13 O4 C14 178.0(2)
C15 C14 O4 C13 -169.5(3)
